data_7239609
loop_
_publ_author_name
'Horiuchi, Sachio'
'Ishibashi, Shoji'
'Kobayashi, Kensuke'
'Kumai, Reiji'

_publ_section_title
;
 Coexistence of normal and inverse deuterium isotope effects in a
 phase-transition sequence of organic ferroelectrics
;
_journal_issue 68
_journal_name_full 'RSC Advances'
_journal_page_first 39662
_journal_paper_doi 10.1039/C9RA06489C
_journal_volume 9
_journal_year 2019
_chemical_formula_moiety 'C16 H10 I2 N2 O4'
_chemical_formula_sum 'C16 H10 I2 N2 O4'
_chemical_formula_weight 548.07
_space_group_crystal_system triclinic
_space_group_IT_number 2
_space_group_name_Hall '-P 1'
_space_group_name_H-M_alt 'P -1'
_atom_sites_solution_hydrogens geom
_atom_sites_solution_primary direct
_atom_sites_solution_secondary difmap
_audit_update_record
;
2019-11-12 deposited with the CCDC.	2019-11-22 downloaded from the CCDC.
;
_cell_angle_alpha 102.855(2)
_cell_angle_beta 100.7131(18)
_cell_angle_gamma 107.846(3)
_cell_formula_units_Z 2
_cell_length_a 8.4936(15)
_cell_length_b 9.6878(17)
_cell_length_c 11.2320(19)
_cell_measurement_reflns_used 3010
_cell_measurement_temperature 295
_cell_measurement_theta_max 27.50
_cell_measurement_theta_min 3.40
_cell_volume 824.9(2)
_computing_cell_refinement 'CrystalClear-SM Expert 2.1 b29'
_computing_data_collection 'CrystalClear-SM Expert 2.1 b29 (Rigaku, 2013)'
_computing_data_reduction 'CrystalClear-SM Expert 2.1 b29'
_computing_molecular_graphics 'CrystalStructure 4.3'
_computing_publication_material 'CrystalStructure 4.3 (Rigaku, 2018)'
_computing_structure_refinement 'SHELXL Version 2018/3 (Sheldrick, 2008)'
_computing_structure_solution 'SHELXS97 (Sheldrick, 2008)'
_diffrn_ambient_temperature 295
_diffrn_detector_area_resol_mean 5.814
_diffrn_measured_fraction_theta_full 0.992
_diffrn_measured_fraction_theta_max 0.991
_diffrn_measurement_device_type 'Rigaku XtaLAB P200'
_diffrn_measurement_method \w
_diffrn_radiation_type 'Mo K\a'
_diffrn_radiation_wavelength 0.71075
_diffrn_reflns_av_R_equivalents 0.0427
_diffrn_reflns_av_unetI/netI 0.0422
_diffrn_reflns_Laue_measured_fraction_full 0.992
_diffrn_reflns_Laue_measured_fraction_max 0.991
_diffrn_reflns_limit_h_max 11
_diffrn_reflns_limit_h_min -11
_diffrn_reflns_limit_k_max 12
_diffrn_reflns_limit_k_min -12
_diffrn_reflns_limit_l_max 14
_diffrn_reflns_limit_l_min -14
_diffrn_reflns_number 13046
_diffrn_reflns_point_group_measured_fraction_full 0.992
_diffrn_reflns_point_group_measured_fraction_max 0.991
_diffrn_reflns_theta_full 25.242
_diffrn_reflns_theta_max 27.522
_diffrn_reflns_theta_min 3.386
_diffrn_standards_number 0
_exptl_absorpt_coefficient_mu 3.837
_exptl_absorpt_correction_T_max 0.681
_exptl_absorpt_correction_T_min 0.291
_exptl_absorpt_correction_type numerical
_exptl_absorpt_process_details 'NUMABS (Rigaku, 1999)'
_exptl_crystal_colour black
_exptl_crystal_density_diffrn 2.206
_exptl_crystal_density_method 'not measured'
_exptl_crystal_description platelet
_exptl_crystal_F_000 516.00
_exptl_crystal_size_max 0.400
_exptl_crystal_size_mid 0.350
_exptl_crystal_size_min 0.100
_refine_diff_density_max 0.98
_refine_diff_density_min -1.06
_refine_ls_extinction_coef 0.0751(15)
_refine_ls_extinction_method SHELXL
_refine_ls_goodness_of_fit_ref 1.034
_refine_ls_hydrogen_treatment mixed
_refine_ls_number_parameters 226
_refine_ls_number_reflns 3761
_refine_ls_number_restraints 0
_refine_ls_R_factor_all 0.0329
_refine_ls_R_factor_gt 0.0303
_refine_ls_shift/su_max 0.001
_refine_ls_structure_factor_coef Fsqd
_refine_ls_weighting_details 'w = 1/[\s^2^(Fo^2^)+(0.0304P)^2^] where P=(Fo^2^+2Fc^2^)/3'
_refine_ls_weighting_scheme calc
_refine_ls_wR_factor_gt 0.0664
_refine_ls_wR_factor_ref 0.0692
_reflns_Friedel_coverage 0.000
_reflns_number_gt 3356
_reflns_number_total 3761
_reflns_threshold_expression F^2^>2.0\s(F^2^)
_cod_data_source_file c9ra06489c2.cif
_cod_data_source_block H22bpy-d8-Hia
_cod_database_code 7239609

loop_
_symmetry_equiv_pos_site_id
_symmetry_equiv_pos_as_xyz
1 +X,+Y,+Z
2 -X,-Y,-Z

loop_
_atom_site_label
_atom_site_type_symbol
_atom_site_fract_x
_atom_site_fract_y
_atom_site_fract_z
_atom_site_U_iso_or_equiv
_atom_site_adp_type
_atom_site_occupancy
_atom_site_site_symmetry_order
_atom_site_calc_flag
_atom_site_refinement_flags_posn
_atom_site_refinement_flags_adp
I1 I -0.26020(3) -0.28256(2) 0.10462(2) 0.04481(12) Uani 1 1 d . .
I2 I 1.28507(3) 0.79359(2) 0.92228(2) 0.04553(12) Uani 1 1 d . .
O1 O 0.0674(3) 0.0238(2) 0.25263(17) 0.0447(5) Uani 1 1 d . .
O2 O 0.2561(3) 0.2361(2) 0.16940(19) 0.0545(6) Uani 1 1 d . .
O3 O 0.9500(3) 0.5002(2) 0.75869(17) 0.0481(5) Uani 1 1 d . .
O4 O 0.7350(3) 0.2725(2) 0.81407(18) 0.0457(5) Uani 1 1 d . .
N1 N 0.2839(3) 0.2570(3) 0.4446(2) 0.0372(5) Uani 1 1 d . .
N2 N 0.6835(3) 0.2157(3) 0.5669(2) 0.0392(6) Uani 1 1 d . .
C1 C -0.1018(3) -0.1159(3) 0.0457(2) 0.0312(6) Uani 1 1 d . .
C2 C 0.0293(3) 0.0049(3) 0.1311(2) 0.0334(6) Uani 1 1 d . .
C3 C 0.1400(3) 0.1305(3) 0.0876(2) 0.0339(6) Uani 1 1 d . .
C4 C 1.1170(3) 0.6223(3) 0.9705(2) 0.0307(5) Uani 1 1 d . .
C5 C 0.9785(4) 0.5052(3) 0.8713(2) 0.0330(6) Uani 1 1 d . .
C6 C 0.8588(3) 0.3775(3) 0.9063(2) 0.0325(6) Uani 1 1 d . .
C7 C 0.1855(4) 0.3357(4) 0.4769(3) 0.0463(7) Uani 1 1 d . .
H1 H 0.077706 0.310580 0.421998 0.056 Uiso 1 1 calc R U
C8 C 0.2375(4) 0.4523(3) 0.5884(3) 0.0477(8) Uani 1 1 d . .
H2 H 0.165347 0.503157 0.610161 0.057 Uiso 1 1 calc R U
C9 C 0.4008(4) 0.4916(3) 0.6671(3) 0.0449(7) Uani 1 1 d . .
H3 H 0.439929 0.569647 0.743141 0.054 Uiso 1 1 calc R U
C10 C 0.5050(4) 0.4143(3) 0.6322(2) 0.0375(6) Uani 1 1 d . .
H4 H 0.616171 0.441962 0.682928 0.045 Uiso 1 1 calc R U
C11 C 0.4419(3) 0.2946(3) 0.5203(2) 0.0319(6) Uani 1 1 d . .
C12 C 0.7853(4) 0.1403(4) 0.5342(3) 0.0480(7) Uani 1 1 d . .
H5 H 0.881007 0.150269 0.596092 0.058 Uiso 1 1 calc R U
C13 C 0.7543(4) 0.0493(3) 0.4135(3) 0.0456(8) Uani 1 1 d . .
H6 H 0.827426 -0.001140 0.393247 0.055 Uiso 1 1 calc R U
C14 C 0.6112(4) 0.0348(3) 0.3228(3) 0.0447(7) Uani 1 1 d . .
H7 H 0.584845 -0.028127 0.240485 0.054 Uiso 1 1 calc R U
C15 C 0.5079(4) 0.1138(3) 0.3545(2) 0.0427(7) Uani 1 1 d . .
H8 H 0.412383 0.105921 0.293582 0.051 Uiso 1 1 calc R U
C16 C 0.5476(3) 0.2054(3) 0.4783(2) 0.0316(6) Uani 1 1 d . .
H9 H 0.184(5) 0.139(4) 0.296(3) 0.079(12) Uiso 1 1 d . .
H10 H 0.763(5) 0.313(5) 0.720(4) 0.106(15) Uiso 1 1 d . .

loop_
_atom_site_aniso_label
_atom_site_aniso_U_11
_atom_site_aniso_U_22
_atom_site_aniso_U_33
_atom_site_aniso_U_23
_atom_site_aniso_U_13
_atom_site_aniso_U_12
I1 0.04528(16) 0.03742(15) 0.05424(18) 0.01627(10) 0.01952(11) 0.01313(11)
I2 0.04782(17) 0.04272(16) 0.05194(17) 0.02082(10) 0.02269(11) 0.01439(11)
O1 0.0465(12) 0.0460(12) 0.0278(10) 0.0080(9) 0.0010(9) 0.0057(10)
O2 0.0504(13) 0.0472(13) 0.0350(11) 0.0051(9) -0.0049(9) -0.0092(11)
O3 0.0539(13) 0.0567(13) 0.0254(9) 0.0165(9) 0.0047(9) 0.0096(11)
O4 0.0464(12) 0.0438(12) 0.0282(10) 0.0057(9) 0.0012(9) -0.0001(10)
N1 0.0338(12) 0.0420(13) 0.0278(11) 0.0065(10) 0.0053(9) 0.0075(10)
N2 0.0363(12) 0.0418(13) 0.0301(12) 0.0061(10) 0.0030(10) 0.0084(11)
C1 0.0317(13) 0.0267(13) 0.0322(13) 0.0075(10) 0.0056(11) 0.0091(11)
C2 0.0321(13) 0.0327(13) 0.0333(14) 0.0075(11) 0.0048(11) 0.0128(12)
C3 0.0315(13) 0.0325(14) 0.0319(13) 0.0048(11) 0.0024(11) 0.0110(12)
C4 0.0336(13) 0.0312(13) 0.0286(13) 0.0097(11) 0.0101(11) 0.0119(11)
C5 0.0392(14) 0.0373(14) 0.0267(13) 0.0116(11) 0.0099(11) 0.0176(13)
C6 0.0362(14) 0.0347(14) 0.0279(13) 0.0080(11) 0.0091(11) 0.0155(12)
C7 0.0362(15) 0.0517(18) 0.0431(16) 0.0089(14) 0.0088(13) 0.0101(14)
C8 0.047(2) 0.0441(19) 0.053(2) 0.0109(16) 0.0190(17) 0.0174(17)
C9 0.0511(18) 0.0373(15) 0.0351(15) 0.0023(12) 0.0110(13) 0.0072(14)
C10 0.0395(15) 0.0340(14) 0.0305(13) 0.0044(11) 0.0052(11) 0.0081(12)
C11 0.0347(13) 0.0337(13) 0.0214(12) 0.0078(10) 0.0061(10) 0.0055(12)
C12 0.0426(17) 0.0573(19) 0.0416(16) 0.0111(14) 0.0090(13) 0.0186(15)
C13 0.0479(18) 0.0443(18) 0.053(2) 0.0179(15) 0.0240(16) 0.0194(16)
C14 0.0513(18) 0.0437(16) 0.0335(15) 0.0058(12) 0.0156(13) 0.0114(15)
C15 0.0447(16) 0.0496(17) 0.0270(13) 0.0040(12) 0.0055(12) 0.0157(14)
C16 0.0337(13) 0.0311(13) 0.0237(12) 0.0075(10) 0.0073(10) 0.0039(11)

loop_
_atom_type_symbol
_atom_type_description
_atom_type_scat_dispersion_real
_atom_type_scat_dispersion_imag
_atom_type_scat_source
C C 0.0033 0.0016
;
International Tables for Crystallography
(Vol. C, Tables 4.2.6.8 and 6.1.1.4)
;
H H 0.0000 0.0000
;
International Tables for Crystallography
(Vol. C, Table 6.1.1.4)
;
I I -0.4742 1.8119
;
International Tables for Crystallography
(Vol. C, Tables 4.2.6.8 and 6.1.1.4)
;
N N 0.0061 0.0033
;
International Tables for Crystallography
(Vol. C, Tables 4.2.6.8 and 6.1.1.4)
;
O O 0.0106 0.0060
;
International Tables for Crystallography
(Vol. C, Tables 4.2.6.8 and 6.1.1.4)
;

loop_
_geom_angle_atom_site_label_1
_geom_angle_atom_site_label_2
_geom_angle_atom_site_label_3
_geom_angle
_geom_angle_site_symmetry_1
_geom_angle_site_symmetry_3
C2 O1 H9 104.8(18) . .
C6 O4 H10 102(2) . .
C7 N1 C11 119.7(2) . .
C16 N2 C12 119.3(2) . .
C2 C1 C3 121.3(2) . 2
C2 C1 I1 120.8(2) . .
C3 C1 I1 117.84(18) 2 .
O1 C2 C1 123.4(3) . .
O1 C2 C3 116.0(2) . .
C1 C2 C3 120.5(2) . .
O2 C3 C1 124.6(3) . 2
O2 C3 C2 117.2(2) . .
C1 C3 C2 118.2(2) 2 .
C6 C4 C5 121.6(2) 2_767 .
C6 C4 I2 120.0(2) 2_767 .
C5 C4 I2 118.34(18) . .
O3 C5 C4 124.3(3) . .
O3 C5 C6 117.5(2) . .
C4 C5 C6 118.3(2) . .
O4 C6 C4 123.1(3) . 2_767
O4 C6 C5 116.8(2) . .
C4 C6 C5 120.1(2) 2_767 .
N1 C7 C8 122.6(3) . .
N1 C7 H1 118.7 . .
C8 C7 H1 118.7 . .
C7 C8 C9 117.9(3) . .
C7 C8 H2 121.1 . .
C9 C8 H2 121.1 . .
C10 C9 C8 119.7(3) . .
C10 C9 H3 120.1 . .
C8 C9 H3 120.1 . .
C9 C10 C11 119.2(3) . .
C9 C10 H4 120.4 . .
C11 C10 H4 120.4 . .
N1 C11 C10 120.8(3) . .
N1 C11 C16 117.4(2) . .
C10 C11 C16 121.7(3) . .
N2 C12 C13 122.8(3) . .
N2 C12 H5 118.6 . .
C13 C12 H5 118.6 . .
C12 C13 C14 118.0(3) . .
C12 C13 H6 121.0 . .
C14 C13 H6 121.0 . .
C15 C14 C13 119.8(3) . .
C15 C14 H7 120.1 . .
C13 C14 H7 120.1 . .
C14 C15 C16 119.4(3) . .
C14 C15 H8 120.3 . .
C16 C15 H8 120.3 . .
N2 C16 C15 120.7(3) . .
N2 C16 C11 116.6(2) . .
C15 C16 C11 122.7(3) . .

loop_
_geom_bond_atom_site_label_1
_geom_bond_atom_site_label_2
_geom_bond_distance
_geom_bond_site_symmetry_2
I1 C1 2.081(3) .
I2 C4 2.078(3) .
O1 C2 1.300(3) .
O1 H9 1.17(4) .
O2 C3 1.221(3) .
O3 C5 1.229(3) .
O4 C6 1.297(3) .
O4 H10 1.24(4) .
N1 C7 1.338(4) .
N1 C11 1.340(3) .
N2 C16 1.339(3) .
N2 C12 1.343(4) .
C1 C2 1.354(4) .
C1 C3 1.437(4) 2
C2 C3 1.528(4) .
C4 C6 1.361(3) 2_767
C4 C5 1.430(4) .
C5 C6 1.522(4) .
C7 C8 1.378(4) .
C7 H1 0.9300 .
C8 C9 1.386(4) .
C8 H2 0.9300 .
C9 C10 1.379(4) .
C9 H3 0.9300 .
C10 C11 1.390(3) .
C10 H4 0.9300 .
C11 C16 1.492(5) .
C12 C13 1.371(4) .
C12 H5 0.9300 .
C13 C14 1.381(4) .
C13 H6 0.9300 .
C14 C15 1.374(4) .
C14 H7 0.9300 .
C15 C16 1.389(3) .
C15 H8 0.9300 .

loop_
_geom_hbond_atom_site_label_D
_geom_hbond_atom_site_label_H
_geom_hbond_atom_site_label_A
_geom_hbond_distance_DA
_geom_hbond_distance_DH
_geom_hbond_distance_HA
_geom_hbond_angle_DHA
_geom_hbond_publ_flag
O1 H9 O2 2.659(3) 1.17(3) 1.97(4) 114(2) no
O1 H9 N1 2.636(2) 1.17(3) 1.68(3) 134(3) no
O4 H10 O3 2.674(3) 1.24(5) 1.91(4) 115(2) no
O4 H10 N2 2.631(3) 1.24(5) 1.66(4) 129(3) no

loop_
_geom_torsion_atom_site_label_1
_geom_torsion_atom_site_label_2
_geom_torsion_atom_site_label_3
_geom_torsion_atom_site_label_4
_geom_torsion
_geom_torsion_site_symmetry_1
_geom_torsion_site_symmetry_4
C3 C1 C2 O1 179.2(2) 2 .
I1 C1 C2 O1 1.4(4) . .
C3 C1 C2 C3 0.5(4) 2 .
I1 C1 C2 C3 -177.19(17) . .
O1 C2 C3 O2 1.3(4) . .
C1 C2 C3 O2 -180.0(3) . .
O1 C2 C3 C1 -179.2(2) . 2
C1 C2 C3 C1 -0.5(4) . 2
C6 C4 C5 O3 179.4(3) 2_767 .
I2 C4 C5 O3 -1.3(4) . .
C6 C4 C5 C6 -1.0(4) 2_767 .
I2 C4 C5 C6 178.24(17) . .
O3 C5 C6 O4 0.0(4) . .
C4 C5 C6 O4 -179.6(2) . .
O3 C5 C6 C4 -179.4(3) . 2_767
C4 C5 C6 C4 1.0(4) . 2_767
C11 N1 C7 C8 -2.2(4) . .
N1 C7 C8 C9 2.1(5) . .
C7 C8 C9 C10 0.1(4) . .
C8 C9 C10 C11 -2.2(4) . .
C7 N1 C11 C10 0.0(4) . .
C7 N1 C11 C16 -178.7(3) . .
C9 C10 C11 N1 2.2(4) . .
C9 C10 C11 C16 -179.2(3) . .
C16 N2 C12 C13 -1.6(4) . .
N2 C12 C13 C14 -0.4(5) . .
C12 C13 C14 C15 1.7(4) . .
C13 C14 C15 C16 -1.0(4) . .
C12 N2 C16 C15 2.2(4) . .
C12 N2 C16 C11 -178.7(3) . .
C14 C15 C16 N2 -0.9(4) . .
C14 C15 C16 C11 -179.9(3) . .
N1 C11 C16 N2 -163.1(2) . .
C10 C11 C16 N2 18.2(4) . .
N1 C11 C16 C15 15.9(4) . .
C10 C11 C16 C15 -162.7(2) . .
